data_7243993
loop_
_publ_author_name
'Navasardyan, Mger A.'
'Bezzubov, Stanislav I.'
'Medvedev, Alexander G.'
'Prikhodchenko, Petr V.'
'Churakov, Andrei V.'

_publ_section_title
;
 Novel peroxosolvates of tetraalkylammonium halides: the first case of
 layers containing hydrogen-bonded peroxide molecules
;
_journal_issue 1
_journal_name_full CrystEngComm
_journal_page_first 38
_journal_page_last 42
_journal_paper_doi 10.1039/D1CE01476E
_journal_volume 24
_journal_year 2022
_chemical_formula_moiety 'C8 H20 N, 2(H2 O2), Br'
_chemical_formula_sum 'C8 H24 Br N O4'
_chemical_formula_weight 278.19
_space_group_crystal_system orthorhombic
_space_group_IT_number 33
_space_group_name_Hall 'P 2c -2n'
_space_group_name_H-M_alt 'P n a 21'
_atom_sites_solution_hydrogens difmap
_atom_sites_solution_primary direct
_atom_sites_solution_secondary difmap
_audit_creation_method SHELXL-2018/3
_audit_update_record
;
2021-10-20 deposited with the CCDC.	2021-12-01 downloaded from the CCDC.
;
_cell_angle_alpha 90
_cell_angle_beta 90
_cell_angle_gamma 90
_cell_formula_units_Z 4
_cell_length_a 12.0887(6)
_cell_length_b 8.5504(5)
_cell_length_c 12.7308(7)
_cell_measurement_reflns_used 9997
_cell_measurement_temperature 150(2)
_cell_measurement_theta_max 30.295
_cell_measurement_theta_min 2.324
_cell_volume 1315.90(12)
_computing_cell_refinement 'SAINT (Bruker, 2018)'
_computing_data_collection '<i>APEX3</i> (Bruker, 2018)'
_computing_data_reduction 'SAINT (Bruker, 2018)'
_computing_structure_refinement 'SHELXL-2018/3 (Sheldrick, 2018)'
_computing_structure_solution 'SHELXT (Sheldrick, 2016)'
_diffrn_ambient_temperature 150(2)
_diffrn_measured_fraction_theta_full 0.998
_diffrn_measured_fraction_theta_max 0.998
_diffrn_measurement_device_type 'Bruker SMART APEX II'
_diffrn_measurement_method \w
_diffrn_radiation_type MoK\a
_diffrn_radiation_wavelength 0.71073
_diffrn_reflns_av_R_equivalents 0.0398
_diffrn_reflns_av_unetI/netI 0.0260
_diffrn_reflns_Laue_measured_fraction_full 0.998
_diffrn_reflns_Laue_measured_fraction_max 0.998
_diffrn_reflns_limit_h_max 16
_diffrn_reflns_limit_h_min -16
_diffrn_reflns_limit_k_max 11
_diffrn_reflns_limit_k_min -11
_diffrn_reflns_limit_l_max 17
_diffrn_reflns_limit_l_min -17
_diffrn_reflns_number 22397
_diffrn_reflns_point_group_measured_fraction_full 0.997
_diffrn_reflns_point_group_measured_fraction_max 0.998
_diffrn_reflns_theta_full 25.242
_diffrn_reflns_theta_max 28.996
_diffrn_reflns_theta_min 2.870
_exptl_absorpt_coefficient_mu 3.118
_exptl_absorpt_correction_type multi-scan
_exptl_absorpt_process_details 'SADABS (Bruker, 2016)'
_exptl_crystal_colour colourless
_exptl_crystal_density_diffrn 1.404
_exptl_crystal_description prism
_exptl_crystal_F_000 584
_exptl_crystal_size_max 0.300
_exptl_crystal_size_mid 0.150
_exptl_crystal_size_min 0.050
_exptl_transmission_factor_max 0.6478
_exptl_transmission_factor_min 0.4453
_refine_diff_density_max 0.277
_refine_diff_density_min -0.283
_refine_diff_density_rms 0.042
_refine_ls_abs_structure_details
;
 Refined as an inversion twin.
;
_refine_ls_abs_structure_Flack 0.184(9)
_refine_ls_extinction_method none
_refine_ls_goodness_of_fit_ref 1.023
_refine_ls_hydrogen_treatment refall
_refine_ls_matrix_type full
_refine_ls_number_parameters 224
_refine_ls_number_reflns 3496
_refine_ls_number_restraints 1
_refine_ls_restrained_S_all 1.023
_refine_ls_R_factor_all 0.0219
_refine_ls_R_factor_gt 0.0198
_refine_ls_shift/su_max 0.002
_refine_ls_shift/su_mean 0.000
_refine_ls_structure_factor_coef Fsqd
_refine_ls_weighting_details 'w=1/[\s^2^(Fo^2^)+(0.0151P)^2^+0.3172P] where P=(Fo^2^+2Fc^2^)/3'
_refine_ls_weighting_scheme calc
_refine_ls_wR_factor_gt 0.0422
_refine_ls_wR_factor_ref 0.0429
_reflns_Friedel_coverage 0.917
_reflns_Friedel_fraction_full 0.996
_reflns_Friedel_fraction_max 0.998
_reflns_number_gt 3324
_reflns_number_total 3496
_reflns_threshold_expression 'I > 2\s(I)'
_cod_data_source_file d1ce01476e2.cif
_cod_data_source_block a_CCDC3
_cod_depositor_comments 'Adding full bibliography for 7243990--7243993.cif.'
_cod_database_code 7243993
_shelx_shelxl_version_number 2018/3
_shelx_space_group_comment
;
The symmetry employed for this shelxl refinement is uniquely defined
by the following loop, which should always be used as a source of
symmetry information in preference to the above space-group names.
They are only intended as comments.
;
_shelx_estimated_absorpt_t_min 0.455
_shelx_estimated_absorpt_t_max 0.860

loop_
_space_group_symop_operation_xyz
'x, y, z'
'-x, -y, z+1/2'
'x+1/2, -y+1/2, z'
'-x+1/2, y+1/2, z+1/2'

loop_
_atom_site_label
_atom_site_type_symbol
_atom_site_fract_x
_atom_site_fract_y
_atom_site_fract_z
_atom_site_U_iso_or_equiv
_atom_site_adp_type
_atom_site_occupancy
_atom_site_site_symmetry_order
_atom_site_calc_flag
_atom_site_refinement_flags_posn
_atom_site_refinement_flags_adp
_atom_site_refinement_flags_occupancy
_atom_site_disorder_assembly
_atom_site_disorder_group
Br1 Br 0.69433(2) 0.86218(2) 0.61673(3) 0.02317(6) Uani 1 1 d . . . . .
N1 N 0.49096(18) 0.4948(2) 0.38732(14) 0.0146(4) Uani 1 1 d . . . . .
C1 C 0.4894(2) 0.3831(3) 0.4806(2) 0.0213(5) Uani 1 1 d . . . . .
C2 C 0.4968(3) 0.2118(3) 0.4517(3) 0.0315(6) Uani 1 1 d . . . . .
C3 C 0.59972(19) 0.4818(3) 0.32706(19) 0.0191(4) Uani 1 1 d . . . . .
C4 C 0.7024(2) 0.5184(4) 0.3902(3) 0.0262(7) Uani 1 1 d . . . . .
C5 C 0.4761(2) 0.6578(3) 0.4332(2) 0.0199(5) Uani 1 1 d . . . . .
C6 C 0.4837(3) 0.7894(3) 0.3554(3) 0.0323(6) Uani 1 1 d . . . . .
C7 C 0.3998(2) 0.4563(3) 0.30981(19) 0.0207(5) Uani 1 1 d . . . . .
C8 C 0.2854(3) 0.4462(5) 0.3567(3) 0.0289(7) Uani 1 1 d . . . . .
O1 O 0.8006(2) 0.2786(3) 0.6752(2) 0.0530(7) Uani 1 1 d . . . . .
O2 O 0.70291(16) 0.2465(2) 0.6155(4) 0.0456(5) Uani 1 1 d . . . . .
O3 O 0.94004(17) 0.6002(3) 0.69249(17) 0.0341(4) Uani 1 1 d . . . . .
O4 O 0.86780(14) 0.5748(2) 0.60228(18) 0.0273(4) Uani 1 1 d . . . . .
H1 H 0.815(3) 0.355(5) 0.648(4) 0.063(16) Uiso 1 1 d . . . . .
H2 H 0.707(3) 0.151(4) 0.631(6) 0.065(14) Uiso 1 1 d . . . . .
H3 H 1.002(3) 0.612(4) 0.662(3) 0.034(9) Uiso 1 1 d . . . . .
H4 H 0.828(2) 0.650(3) 0.605(4) 0.031(9) Uiso 1 1 d . . . . .
H32 H 0.606(2) 0.379(3) 0.302(2) 0.012(7) Uiso 1 1 d . . . . .
H12 H 0.427(3) 0.406(3) 0.520(2) 0.025(7) Uiso 1 1 d . . . . .
H72 H 0.403(2) 0.537(3) 0.257(2) 0.022(7) Uiso 1 1 d . . . . .
H63 H 0.550(3) 0.798(5) 0.320(3) 0.033(10) Uiso 1 1 d . . . . .
H52 H 0.406(3) 0.660(3) 0.468(2) 0.017(7) Uiso 1 1 d . . . . .
H23 H 0.566(3) 0.185(5) 0.417(3) 0.034(10) Uiso 1 1 d . . . . .
H31 H 0.592(2) 0.553(3) 0.268(2) 0.013(6) Uiso 1 1 d . . . . .
H51 H 0.534(3) 0.671(4) 0.488(3) 0.025(7) Uiso 1 1 d . . . . .
H11 H 0.548(2) 0.412(3) 0.526(2) 0.018(7) Uiso 1 1 d . . . . .
H83 H 0.274(3) 0.371(4) 0.412(3) 0.042(10) Uiso 1 1 d . . . . .
H71 H 0.422(3) 0.359(3) 0.278(3) 0.022(7) Uiso 1 1 d . . . . .
H62 H 0.431(3) 0.783(4) 0.297(3) 0.031(9) Uiso 1 1 d . . . . .
H22 H 0.430(4) 0.180(6) 0.410(4) 0.055(13) Uiso 1 1 d . . . . .
H43 H 0.762(4) 0.509(5) 0.344(3) 0.040(10) Uiso 1 1 d . . . . .
H42 H 0.715(3) 0.449(5) 0.446(3) 0.043(10) Uiso 1 1 d . . . . .
H41 H 0.703(3) 0.624(5) 0.416(4) 0.052(13) Uiso 1 1 d . . . . .
H82 H 0.259(3) 0.542(5) 0.386(3) 0.039(10) Uiso 1 1 d . . . . .
H61 H 0.475(3) 0.893(5) 0.389(3) 0.054(11) Uiso 1 1 d . . . . .
H81 H 0.237(3) 0.417(5) 0.303(3) 0.047(10) Uiso 1 1 d . . . . .
H21 H 0.498(3) 0.155(4) 0.514(3) 0.048(11) Uiso 1 1 d . . . . .

loop_
_atom_site_aniso_label
_atom_site_aniso_U_11
_atom_site_aniso_U_22
_atom_site_aniso_U_33
_atom_site_aniso_U_23
_atom_site_aniso_U_13
_atom_site_aniso_U_12
Br1 0.02240(10) 0.02006(9) 0.02704(10) -0.00029(17) -0.00033(17) -0.00003(7)
N1 0.0152(9) 0.0142(8) 0.0144(10) -0.0022(9) 0.0028(9) -0.0010(7)
C1 0.0223(12) 0.0215(12) 0.0202(11) 0.0052(9) 0.0006(10) -0.0025(9)
C2 0.0297(14) 0.0195(12) 0.0453(18) 0.0075(13) 0.0015(14) -0.0006(11)
C3 0.0174(11) 0.0193(11) 0.0207(11) -0.0030(9) 0.0051(9) -0.0003(8)
C4 0.0172(13) 0.0281(16) 0.0333(15) -0.0030(14) 0.0010(12) -0.0015(11)
C5 0.0216(11) 0.0137(10) 0.0243(11) -0.0078(9) 0.0016(10) -0.0003(8)
C6 0.0355(15) 0.0163(12) 0.0450(18) 0.0024(12) 0.0040(14) 0.0030(11)
C7 0.0189(11) 0.0248(12) 0.0184(10) -0.0059(10) -0.0026(9) -0.0032(9)
C8 0.0194(14) 0.0404(19) 0.0271(16) -0.0061(14) -0.0041(12) -0.0041(12)
O1 0.0659(17) 0.0317(13) 0.0613(16) 0.0152(12) -0.0342(13) -0.0136(11)
O2 0.0427(10) 0.0269(9) 0.0673(13) 0.003(2) -0.0219(15) -0.0024(8)
O3 0.0234(10) 0.0475(12) 0.0314(10) 0.0009(9) 0.0028(8) -0.0012(8)
O4 0.0279(8) 0.0232(8) 0.0309(13) -0.0012(9) -0.0002(9) 0.0017(6)

loop_
_atom_type_symbol
_atom_type_description
_atom_type_scat_dispersion_real
_atom_type_scat_dispersion_imag
_atom_type_scat_source
C C 0.0033 0.0016 'International Tables Vol C Tables 4.2.6.8 and 6.1.1.4'
H H 0.0000 0.0000 'International Tables Vol C Tables 4.2.6.8 and 6.1.1.4'
N N 0.0061 0.0033 'International Tables Vol C Tables 4.2.6.8 and 6.1.1.4'
O O 0.0106 0.0060 'International Tables Vol C Tables 4.2.6.8 and 6.1.1.4'
Br Br -0.2901 2.4595 'International Tables Vol C Tables 4.2.6.8 and 6.1.1.4'

loop_
_geom_angle_atom_site_label_1
_geom_angle_atom_site_label_2
_geom_angle_atom_site_label_3
_geom_angle
_geom_angle_site_symmetry_1
_geom_angle_site_symmetry_3
_geom_angle_publ_flag
C7 N1 C5 111.27(19) . . ?
C7 N1 C1 111.23(19) . . ?
C5 N1 C1 105.88(17) . . ?
C7 N1 C3 106.47(16) . . ?
C5 N1 C3 111.18(18) . . ?
C1 N1 C3 110.9(2) . . ?
C2 C1 N1 114.6(2) . . ?
C2 C1 H12 112.6(19) . . ?
N1 C1 H12 107.3(19) . . ?
C2 C1 H11 111.0(17) . . ?
N1 C1 H11 107.4(17) . . ?
H12 C1 H11 103(3) . . ?
C1 C2 H23 113(2) . . ?
C1 C2 H22 110(3) . . ?
H23 C2 H22 113(3) . . ?
C1 C2 H21 108(2) . . ?
H23 C2 H21 104(3) . . ?
H22 C2 H21 109(4) . . ?
C4 C3 N1 115.2(2) . . ?
C4 C3 H32 108.0(18) . . ?
N1 C3 H32 108.0(17) . . ?
C4 C3 H31 111.5(15) . . ?
N1 C3 H31 105.0(16) . . ?
H32 C3 H31 109(2) . . ?
C3 C4 H43 106(2) . . ?
C3 C4 H42 114(2) . . ?
H43 C4 H42 107(3) . . ?
C3 C4 H41 113(3) . . ?
H43 C4 H41 107(3) . . ?
H42 C4 H41 110(4) . . ?
C6 C5 N1 115.2(2) . . ?
C6 C5 H52 110.5(16) . . ?
N1 C5 H52 107.3(16) . . ?
C6 C5 H51 109.5(18) . . ?
N1 C5 H51 107.0(18) . . ?
H52 C5 H51 107(3) . . ?
C5 C6 H63 116(3) . . ?
C5 C6 H62 115(2) . . ?
H63 C6 H62 102(3) . . ?
C5 C6 H61 112(3) . . ?
H63 C6 H61 103(4) . . ?
H62 C6 H61 108(3) . . ?
C8 C7 N1 114.9(2) . . ?
C8 C7 H72 110.7(18) . . ?
N1 C7 H72 105.9(17) . . ?
C8 C7 H71 111.8(18) . . ?
N1 C7 H71 105.0(18) . . ?
H72 C7 H71 108(2) . . ?
C7 C8 H83 117(2) . . ?
C7 C8 H82 114(2) . . ?
H83 C8 H82 104(3) . . ?
C7 C8 H81 108(3) . . ?
H83 C8 H81 105(3) . . ?
H82 C8 H81 108(3) . . ?
O2 O1 H1 96(3) . . ?
O1 O2 H2 91(3) . . ?
O4 O3 H3 101(2) . . ?
O3 O4 H4 102(3) . . ?

loop_
_geom_bond_atom_site_label_1
_geom_bond_atom_site_label_2
_geom_bond_distance
_geom_bond_site_symmetry_2
_geom_bond_publ_flag
N1 C7 1.516(3) . ?
N1 C5 1.521(3) . ?
N1 C1 1.524(3) . ?
N1 C3 1.526(3) . ?
C1 C2 1.513(4) . ?
C1 H12 0.92(3) . ?
C1 H11 0.95(3) . ?
C2 H23 0.97(4) . ?
C2 H22 1.00(5) . ?
C2 H21 0.93(4) . ?
C3 C4 1.511(4) . ?
C3 H32 0.94(3) . ?
C3 H31 0.98(3) . ?
C4 H43 0.94(4) . ?
C4 H42 0.93(4) . ?
C4 H41 0.96(4) . ?
C5 C6 1.502(4) . ?
C5 H52 0.95(3) . ?
C5 H51 1.00(3) . ?
C6 H63 0.92(4) . ?
C6 H62 0.98(4) . ?
C6 H61 0.99(4) . ?
C7 C8 1.508(4) . ?
C7 H72 0.96(3) . ?
C7 H71 0.97(3) . ?
C8 H83 0.96(4) . ?
C8 H82 0.95(4) . ?
C8 H81 0.94(4) . ?
O1 O2 1.431(3) . ?
O1 H1 0.76(4) . ?
O2 H2 0.84(4) . ?
O3 O4 1.459(3) . ?
O3 H3 0.85(4) . ?
O4 H4 0.81(3) . ?

loop_
_geom_hbond_atom_site_label_D
_geom_hbond_atom_site_label_H
_geom_hbond_atom_site_label_A
_geom_hbond_distance_DH
_geom_hbond_distance_HA
_geom_hbond_distance_DA
_geom_hbond_angle_DHA
_geom_hbond_site_symmetry_A
_geom_hbond_publ_flag
O1 H1 O4 0.76(4) 2.07(4) 2.818(3) 168(5) . yes
O2 H2 Br1 0.84(4) 2.48(4) 3.2881(19) 161(6) 1_545 yes
O3 H3 Br1 0.85(4) 2.40(4) 3.238(2) 166(3) 3_565 yes
O4 H4 Br1 0.81(3) 2.43(3) 3.2353(18) 175(3) . yes

loop_
_geom_torsion_atom_site_label_1
_geom_torsion_atom_site_label_2
_geom_torsion_atom_site_label_3
_geom_torsion_atom_site_label_4
_geom_torsion
_geom_torsion_site_symmetry_1
_geom_torsion_site_symmetry_2
_geom_torsion_site_symmetry_3
_geom_torsion_site_symmetry_4
_geom_torsion_publ_flag
H1 O1 O2 H2 159(5) . . . . ?
H3 O3 O4 H4 -116(3) . . . . ?
